data_7240862
loop_
_publ_author_name
'Das, Amitava'
'Dey, Ananta'
'Maity, Arunava'
'Singha Mahapatra, Tufan'
'Suresh, Eringathodi'
'Mandal, Amal Kumar'

_publ_section_title
;
 Tuneable Hierarchical Self-Assembly of C3-Symmetric
 Triaminoguanidium-derivative into Rhombic Dodecahedral Morphology
;
_journal_name_full CrystEngComm
_journal_paper_doi 10.1039/D0CE00909A
_journal_year 2020
_chemical_formula_sum 'C34 H42 Cl N9 O9'
_chemical_formula_weight 756.21
_space_group_crystal_system monoclinic
_space_group_IT_number 14
_space_group_name_Hall '-P 2ybc'
_space_group_name_H-M_alt 'P 1 21/c 1'
_atom_sites_solution_hydrogens mixed
_audit_creation_method SHELXL-2017/1
_audit_update_record
;
2019-10-25 deposited with the CCDC.	2020-07-14 downloaded from the CCDC.
;
_cell_angle_alpha 90
_cell_angle_beta 95.599(4)
_cell_angle_gamma 90
_cell_formula_units_Z 4
_cell_length_a 12.625(2)
_cell_length_b 32.160(6)
_cell_length_c 9.2409(17)
_cell_measurement_reflns_used 1769
_cell_measurement_temperature 150(2)
_cell_measurement_theta_max 23.26
_cell_measurement_theta_min 2.30
_cell_volume 3734.1(11)
_computing_cell_refinement 'Bruker SMART'
_computing_data_collection 'Bruker SMART'
_computing_data_reduction 'Bruker SAINT'
_computing_publication_material 'Bruker SHELXTL'
_computing_structure_refinement 'SHELXL-2017/1 (Sheldrick, 2017)'
_computing_structure_solution 'Bruker SHELXTL'
_diffrn_ambient_temperature 150(2)
_diffrn_measured_fraction_theta_full 0.999
_diffrn_measured_fraction_theta_max 0.999
_diffrn_measurement_device_type 'CCD area detector'
_diffrn_measurement_method 'phi and omega scans'
_diffrn_radiation_type MoK\a
_diffrn_radiation_wavelength 0.71073
_diffrn_reflns_av_R_equivalents 0.0863
_diffrn_reflns_av_unetI/netI 0.1086
_diffrn_reflns_Laue_measured_fraction_full 0.999
_diffrn_reflns_Laue_measured_fraction_max 0.999
_diffrn_reflns_limit_h_max 12
_diffrn_reflns_limit_h_min -15
_diffrn_reflns_limit_k_max 38
_diffrn_reflns_limit_k_min -29
_diffrn_reflns_limit_l_max 9
_diffrn_reflns_limit_l_min -10
_diffrn_reflns_number 18607
_diffrn_reflns_point_group_measured_fraction_full 0.999
_diffrn_reflns_point_group_measured_fraction_max 0.999
_diffrn_reflns_theta_full 24.998
_diffrn_reflns_theta_max 24.998
_diffrn_reflns_theta_min 1.266
_diffrn_source 'sealed tube'
_exptl_absorpt_coefficient_mu 0.168
_exptl_absorpt_correction_T_max 0.995
_exptl_absorpt_correction_T_min 0.974
_exptl_absorpt_correction_type multi-scan
_exptl_absorpt_process_details 'BRUKER SADABS'
_exptl_crystal_colour colurless
_exptl_crystal_density_diffrn 1.345
_exptl_crystal_description plates
_exptl_crystal_F_000 1592
_exptl_crystal_size_max 0.161
_exptl_crystal_size_mid 0.093
_exptl_crystal_size_min 0.032
_refine_diff_density_max 0.594
_refine_diff_density_min -0.319
_refine_diff_density_rms 0.069
_refine_ls_extinction_method none
_refine_ls_goodness_of_fit_ref 1.152
_refine_ls_hydrogen_treatment mixed
_refine_ls_matrix_type full
_refine_ls_number_parameters 634
_refine_ls_number_reflns 6556
_refine_ls_number_restraints 0
_refine_ls_restrained_S_all 1.152
_refine_ls_R_factor_all 0.1483
_refine_ls_R_factor_gt 0.0946
_refine_ls_shift/su_max 0.000
_refine_ls_shift/su_mean 0.000
_refine_ls_structure_factor_coef Fsqd
_refine_ls_weighting_details 'w=1/[\s^2^(Fo^2^)+(0.0564P)^2^] where P=(Fo^2^+2Fc^2^)/3'
_refine_ls_weighting_scheme calc
_refine_ls_wR_factor_gt 0.1537
_refine_ls_wR_factor_ref 0.1700
_reflns_Friedel_coverage 0.000
_reflns_number_gt 4188
_reflns_number_total 6556
_reflns_threshold_expression 'I > 2\s(I)'
_cod_data_source_file d0ce00909a2.cif
_cod_data_source_block 4coohdmf
_cod_depositor_comments
;
The following automatic conversions were performed:

data item '_exptl_absorpt_correction_type' value 'MULTI-SCAN' was
changed to 'multi-scan' in accordance with the
/home/data/users/saulius/crontab/automatic-downloads/rss-feeds/RSC/lib/dictionaries/cif_core.dic
dictionary named 'cif_core.dic' version 2.4.2 last updated on
2011-04-26.

Automatic conversion script
Id: cif_fix_values 7556 2019-12-06 15:28:31Z antanas 
;
_cod_original_cell_volume 3734.1(12)
_cod_original_sg_symbol_H-M 'P 21/c'
_cod_database_code 7240862
_shelx_shelxl_version_number 2017/1
_shelx_space_group_comment
;
The symmetry employed for this shelxl refinement is uniquely defined
by the following loop, which should always be used as a source of
symmetry information in preference to the above space-group names.
They are only intended as comments.
;
_shelx_estimated_absorpt_t_min 0.974
_shelx_estimated_absorpt_t_max 0.995

loop_
_space_group_symop_operation_xyz
'x, y, z'
'-x, y+1/2, -z+1/2'
'-x, -y, -z'
'x, -y-1/2, z-1/2'

loop_
_atom_site_label
_atom_site_type_symbol
_atom_site_fract_x
_atom_site_fract_y
_atom_site_fract_z
_atom_site_U_iso_or_equiv
_atom_site_adp_type
_atom_site_occupancy
_atom_site_site_symmetry_order
_atom_site_calc_flag
_atom_site_refinement_flags_posn
_atom_site_refinement_flags_adp
_atom_site_refinement_flags_occupancy
_atom_site_disorder_assembly
_atom_site_disorder_group
Cl1 Cl 0.00141(9) 0.10185(3) 0.43767(12) 0.0230(3) Uani 1 1 d . . . . .
O3 O -0.4878(3) 0.56461(10) -0.5201(4) 0.0296(9) Uani 1 1 d . . . . .
N5 N 0.0284(3) 0.52573(11) 0.2970(4) 0.0180(9) Uani 1 1 d . . . . .
N3 N -0.0530(3) 0.46985(12) 0.1751(4) 0.0191(9) Uani 1 1 d . . . . .
N6 N 0.1027(3) 0.53959(11) 0.4067(4) 0.0198(9) Uani 1 1 d . . . . .
O4 O -0.4017(3) 0.62201(10) -0.4412(3) 0.0356(9) Uani 1 1 d . . . . .
N1 N 0.0706(3) 0.45799(10) 0.3700(3) 0.0171(9) Uani 1 1 d . . . . .
H1 H 0.117432 0.466220 0.441064 0.021 Uiso 1 1 calc R U . . .
O1 O -0.0588(3) 0.20314(10) 0.2457(4) 0.0380(9) Uani 1 1 d . . . . .
O6 O 0.4839(3) 0.63765(11) 0.9084(4) 0.0431(10) Uani 1 1 d . . . . .
O5 O 0.4107(3) 0.69755(11) 0.8310(4) 0.0376(10) Uani 1 1 d . . . . .
N4 N -0.1101(3) 0.49787(10) 0.0858(4) 0.0177(9) Uani 1 1 d . . . . .
C14 C -0.3577(3) 0.55761(14) -0.3228(5) 0.0199(11) Uani 1 1 d . . . . .
C22 C 0.3397(3) 0.63664(14) 0.7213(5) 0.0218(11) Uani 1 1 d . . . . .
C1 C 0.0159(3) 0.48459(13) 0.2806(4) 0.0140(10) Uani 1 1 d . . . . .
C11 C -0.2380(3) 0.50841(13) -0.1175(4) 0.0155(10) Uani 1 1 d . . . . .
N2 N 0.0481(3) 0.41659(11) 0.3426(4) 0.0172(9) Uani 1 1 d . . . . .
O2 O 0.0732(3) 0.19081(12) 0.4201(4) 0.0412(11) Uani 1 1 d . . . . .
C18 C 0.1148(3) 0.57914(14) 0.4116(5) 0.0178(10) Uani 1 1 d . . . . .
C17 C -0.4175(4) 0.58499(16) -0.4318(5) 0.0267(12) Uani 1 1 d . . . . .
C2 C 0.0994(4) 0.38960(14) 0.4227(5) 0.0206(11) Uani 1 1 d . . . . .
C3 C 0.0778(3) 0.34525(14) 0.3969(4) 0.0187(11) Uani 1 1 d . . . . .
C10 C -0.1740(3) 0.48207(14) -0.0153(5) 0.0186(10) Uani 1 1 d . . . . .
C4 C 0.0098(4) 0.33174(15) 0.2790(5) 0.0240(11) Uani 1 1 d . . . . .
C8 C 0.1249(4) 0.31625(15) 0.4931(5) 0.0276(12) Uani 1 1 d . . . . .
C12 C -0.3079(4) 0.49037(15) -0.2252(5) 0.0226(11) Uani 1 1 d . . . . .
C16 C -0.2283(3) 0.55156(13) -0.1136(5) 0.0205(11) Uani 1 1 d . . . . .
H16 H -0.180654 0.564334 -0.040914 0.025 Uiso 1 1 calc R U . . .
C19 C 0.1918(3) 0.59829(14) 0.5199(5) 0.0199(10) Uani 1 1 d . . . . .
C13 C -0.3676(4) 0.51459(15) -0.3261(5) 0.0220(11) Uani 1 1 d . . . . .
C15 C -0.2877(3) 0.57591(13) -0.2149(5) 0.0183(10) Uani 1 1 d . . . . .
H15 H -0.280805 0.605316 -0.210946 0.022 Uiso 1 1 calc R U . . .
C6 C 0.0358(3) 0.26029(14) 0.3575(5) 0.0209(11) Uani 1 1 d . . . . .
C21 C 0.3300(4) 0.59368(16) 0.7162(6) 0.0329(13) Uani 1 1 d . . . . .
C23 C 0.2745(4) 0.66032(16) 0.6240(5) 0.0259(12) Uani 1 1 d . . . . .
C25 C 0.4198(4) 0.65649(15) 0.8301(5) 0.0272(12) Uani 1 1 d . . . . .
C24 C 0.2006(4) 0.64126(14) 0.5233(5) 0.0226(11) Uani 1 1 d . . . . .
C9 C 0.0109(4) 0.21535(15) 0.3334(5) 0.0267(12) Uani 1 1 d . . . . .
C20 C 0.2570(4) 0.57470(16) 0.6183(5) 0.0304(13) Uani 1 1 d . . . . .
C5 C -0.0109(4) 0.28960(15) 0.2592(5) 0.0236(11) Uani 1 1 d . . . . .
C7 C 0.1050(4) 0.27427(15) 0.4742(5) 0.0292(12) Uani 1 1 d . . . . .
O9 O 0.6000(2) 0.10810(10) 0.2098(3) 0.0339(9) Uani 1 1 d . . . . .
C34 C 0.6045(4) 0.14667(17) 0.2067(6) 0.0308(13) Uani 1 1 d . . . . .
N8 N 0.6706(3) 0.16915(12) 0.2928(4) 0.0281(10) Uani 1 1 d . . . . .
C33 C 0.7469(5) 0.14968(19) 0.3984(7) 0.0366(14) Uani 1 1 d . . . . .
C32 C 0.6758(5) 0.21432(19) 0.2775(9) 0.0473(17) Uani 1 1 d . . . . .
N7 N 0.3461(3) 0.06308(12) 0.3080(4) 0.0233(9) Uani 1 1 d . . . . .
O7 O 0.2201(3) 0.04468(10) 0.1262(3) 0.0359(9) Uani 1 1 d . . . . .
C28 C 0.2969(4) 0.03667(17) 0.2124(5) 0.0305(13) Uani 1 1 d . . . . .
C26 C 0.3115(5) 0.10580(17) 0.3117(7) 0.0347(14) Uani 1 1 d . . . . .
C27 C 0.4417(4) 0.05069(19) 0.4008(6) 0.0319(13) Uani 1 1 d . . . . .
N9 N 0.3630(3) 0.23697(12) 0.8104(4) 0.0257(10) Uani 1 1 d . . . . .
O8 O 0.4871(3) 0.24679(11) 1.0025(4) 0.0436(10) Uani 1 1 d . . . . .
C31 C 0.4360(4) 0.22424(16) 0.9153(5) 0.0275(12) Uani 1 1 d . . . . .
C30 C 0.3062(5) 0.20685(19) 0.7139(7) 0.0344(14) Uani 1 1 d . . . . .
C29 C 0.3396(6) 0.28081(18) 0.7881(8) 0.0412(15) Uani 1 1 d . . . . .
H5D H -0.001(3) 0.5427(13) 0.225(4) 0.022(13) Uiso 1 1 d . . . . .
H27B H 0.427(4) 0.0520(15) 0.499(5) 0.045(16) Uiso 1 1 d . . . . .
H18 H 0.073(3) 0.5990(12) 0.339(4) 0.016(11) Uiso 1 1 d . . . . .
H4 H -0.020(3) 0.3511(13) 0.203(4) 0.026(12) Uiso 1 1 d . . . . .
H29A H 0.384(3) 0.2960(14) 0.860(5) 0.028(14) Uiso 1 1 d . . . . .
H33A H 0.719(4) 0.1261(16) 0.428(5) 0.041(17) Uiso 1 1 d . . . . .
H30C H 0.334(4) 0.1792(17) 0.743(5) 0.059(18) Uiso 1 1 d . . . . .
H34 H 0.555(3) 0.1615(13) 0.135(4) 0.027(13) Uiso 1 1 d . . . . .
H3D H -0.049(3) 0.4431(15) 0.146(5) 0.038(15) Uiso 1 1 d . . . . .
H24 H 0.156(3) 0.6579(13) 0.453(4) 0.024(12) Uiso 1 1 d . . . . .
H23 H 0.279(4) 0.6881(15) 0.631(5) 0.045(16) Uiso 1 1 d . . . . .
H2 H 0.149(3) 0.3942(12) 0.500(4) 0.020(12) Uiso 1 1 d . . . . .
H32C H 0.621(4) 0.2224(13) 0.199(5) 0.029(14) Uiso 1 1 d . . . . .
H10 H -0.183(3) 0.4520(12) -0.029(4) 0.010(10) Uiso 1 1 d . . . . .
H28 H 0.329(3) 0.0109(13) 0.218(4) 0.024(13) Uiso 1 1 d . . . . .
H21 H 0.375(3) 0.5787(14) 0.777(5) 0.031(14) Uiso 1 1 d . . . . .
H26A H 0.232(4) 0.1060(14) 0.303(5) 0.037(14) Uiso 1 1 d . . . . .
H20 H 0.249(3) 0.5454(14) 0.617(4) 0.032(13) Uiso 1 1 d . . . . .
H13 H -0.413(3) 0.5028(13) -0.399(5) 0.034(14) Uiso 1 1 d . . . . .
H27A H 0.507(3) 0.0694(14) 0.373(4) 0.032(13) Uiso 1 1 d . . . . .
H12 H -0.314(3) 0.4623(14) -0.232(4) 0.027(13) Uiso 1 1 d . . . . .
H26C H 0.338(4) 0.1191(16) 0.397(5) 0.050(17) Uiso 1 1 d . . . . .
H5C H 0.446(4) 0.7110(17) 0.903(6) 0.06(2) Uiso 1 1 d . . . . .
H29B H 0.267(5) 0.2855(17) 0.808(6) 0.06(2) Uiso 1 1 d . . . . .
H2C H 0.048(5) 0.1682(19) 0.416(6) 0.07(2) Uiso 1 1 d . . . . .
H33B H 0.752(5) 0.1704(19) 0.494(6) 0.09(2) Uiso 1 1 d . . . . .
H5 H -0.059(3) 0.2797(13) 0.172(4) 0.029(13) Uiso 1 1 d . . . . .
H26B H 0.332(4) 0.1229(16) 0.227(6) 0.059(18) Uiso 1 1 d . . . . .
H3C H -0.518(4) 0.5816(15) -0.580(5) 0.043(17) Uiso 1 1 d . . . . .
H32B H 0.666(5) 0.226(2) 0.366(7) 0.10(3) Uiso 1 1 d . . . . .
H32A H 0.747(5) 0.2250(17) 0.249(5) 0.068(19) Uiso 1 1 d . . . . .
H8 H 0.173(3) 0.3258(13) 0.581(5) 0.036(14) Uiso 1 1 d . . . . .
H29C H 0.341(4) 0.2866(16) 0.681(6) 0.062(18) Uiso 1 1 d . . . . .
H31 H 0.447(4) 0.1939(16) 0.916(5) 0.046(15) Uiso 1 1 d . . . . .
H7 H 0.136(3) 0.2546(14) 0.544(5) 0.034(14) Uiso 1 1 d . . . . .
H30B H 0.320(3) 0.2132(14) 0.615(5) 0.033(15) Uiso 1 1 d . . . . .
H33C H 0.820(5) 0.1446(17) 0.354(6) 0.08(2) Uiso 1 1 d . . . . .
H30A H 0.231(4) 0.2072(16) 0.725(5) 0.055(18) Uiso 1 1 d . . . . .
H27C H 0.458(4) 0.0210(17) 0.384(5) 0.050(17) Uiso 1 1 d . . . . .

loop_
_atom_site_aniso_label
_atom_site_aniso_U_11
_atom_site_aniso_U_22
_atom_site_aniso_U_33
_atom_site_aniso_U_23
_atom_site_aniso_U_13
_atom_site_aniso_U_12
Cl1 0.0268(6) 0.0151(6) 0.0254(7) 0.0015(5) -0.0058(5) 0.0011(5)
O3 0.030(2) 0.026(2) 0.029(2) 0.0042(17) -0.0137(17) 0.0041(16)
N5 0.020(2) 0.014(2) 0.019(2) -0.0032(17) -0.0036(18) 0.0008(17)
N3 0.021(2) 0.014(2) 0.021(2) -0.0043(18) -0.0054(18) 0.0003(18)
N6 0.018(2) 0.021(2) 0.020(2) -0.0057(17) 0.0000(17) -0.0055(17)
O4 0.045(2) 0.021(2) 0.037(2) 0.0050(16) -0.0120(17) -0.0036(17)
N1 0.018(2) 0.015(2) 0.016(2) -0.0009(16) -0.0075(17) -0.0030(16)
O1 0.039(2) 0.024(2) 0.049(2) 0.0018(17) -0.0102(19) -0.0091(17)
O6 0.039(2) 0.033(2) 0.052(2) 0.0031(19) -0.0227(19) 0.0016(18)
O5 0.040(2) 0.028(2) 0.039(2) -0.0057(18) -0.0213(19) -0.0053(18)
N4 0.018(2) 0.016(2) 0.019(2) -0.0003(17) -0.0021(17) 0.0011(17)
C14 0.013(2) 0.023(3) 0.024(3) -0.002(2) 0.004(2) 0.003(2)
C22 0.023(3) 0.023(3) 0.019(3) -0.001(2) -0.003(2) 0.000(2)
C1 0.013(2) 0.017(2) 0.012(2) -0.0029(19) 0.0029(19) 0.002(2)
C11 0.011(2) 0.021(3) 0.015(2) -0.001(2) 0.0005(19) 0.0000(19)
N2 0.017(2) 0.019(2) 0.016(2) -0.0017(17) 0.0003(17) -0.0014(16)
O2 0.049(3) 0.018(2) 0.052(3) 0.0075(19) -0.017(2) -0.0052(19)
C18 0.020(3) 0.018(3) 0.015(3) 0.000(2) 0.001(2) -0.001(2)
C17 0.021(3) 0.029(3) 0.029(3) -0.004(2) -0.003(2) 0.000(2)
C2 0.021(3) 0.024(3) 0.016(3) 0.004(2) -0.002(2) -0.001(2)
C3 0.020(3) 0.023(3) 0.013(2) 0.004(2) -0.002(2) 0.002(2)
C10 0.019(3) 0.013(3) 0.024(3) -0.007(2) 0.007(2) -0.002(2)
C4 0.029(3) 0.022(3) 0.020(3) 0.010(2) -0.004(2) 0.001(2)
C8 0.032(3) 0.026(3) 0.022(3) 0.001(2) -0.011(2) -0.003(2)
C12 0.021(3) 0.019(3) 0.028(3) -0.002(2) 0.001(2) -0.001(2)
C16 0.016(3) 0.023(3) 0.022(3) -0.005(2) -0.002(2) -0.002(2)
C19 0.022(3) 0.019(3) 0.019(3) -0.002(2) 0.005(2) 0.003(2)
C13 0.013(3) 0.030(3) 0.021(3) -0.006(2) -0.007(2) 0.000(2)
C15 0.013(2) 0.015(3) 0.028(3) -0.002(2) 0.002(2) -0.0013(19)
C6 0.017(3) 0.025(3) 0.022(3) 0.002(2) 0.005(2) 0.001(2)
C21 0.028(3) 0.027(3) 0.041(3) 0.004(3) -0.014(3) 0.004(2)
C23 0.032(3) 0.018(3) 0.026(3) -0.005(2) -0.001(2) 0.000(2)
C25 0.028(3) 0.029(3) 0.024(3) 0.000(2) -0.001(2) -0.004(2)
C24 0.023(3) 0.019(3) 0.024(3) 0.004(2) -0.005(2) 0.002(2)
C9 0.025(3) 0.027(3) 0.028(3) 0.004(2) 0.003(2) -0.008(2)
C20 0.034(3) 0.017(3) 0.037(3) 0.001(2) -0.008(3) -0.003(2)
C5 0.022(3) 0.026(3) 0.022(3) 0.001(2) -0.004(2) -0.004(2)
C7 0.036(3) 0.023(3) 0.027(3) 0.009(2) -0.006(2) 0.000(2)
O9 0.033(2) 0.031(2) 0.036(2) 0.0015(16) -0.0087(16) -0.0054(17)
C34 0.022(3) 0.033(3) 0.036(3) 0.007(3) -0.005(3) 0.005(2)
N8 0.020(2) 0.023(2) 0.040(3) 0.002(2) -0.003(2) 0.0019(19)
C33 0.033(4) 0.034(4) 0.040(4) 0.008(3) -0.010(3) 0.004(3)
C32 0.034(4) 0.032(4) 0.074(5) 0.002(4) -0.008(4) 0.005(3)
N7 0.025(2) 0.025(2) 0.018(2) -0.0024(18) -0.0062(18) 0.0009(18)
O7 0.035(2) 0.042(2) 0.027(2) 0.0021(16) -0.0127(17) -0.0014(17)
C28 0.039(3) 0.028(3) 0.025(3) 0.003(3) 0.004(3) 0.000(3)
C26 0.041(4) 0.027(3) 0.034(4) -0.002(3) -0.006(3) 0.000(3)
C27 0.026(3) 0.041(4) 0.029(3) -0.001(3) 0.001(3) -0.001(3)
N9 0.024(2) 0.024(2) 0.027(2) 0.0013(18) -0.0060(19) 0.0036(18)
O8 0.046(2) 0.040(2) 0.041(2) -0.0150(18) -0.0150(19) -0.0042(19)
C31 0.029(3) 0.025(3) 0.028(3) -0.002(2) -0.001(2) 0.000(2)
C30 0.027(3) 0.039(4) 0.034(4) 0.004(3) -0.010(3) -0.006(3)
C29 0.052(4) 0.031(4) 0.040(4) 0.007(3) 0.002(3) 0.011(3)

loop_
_atom_type_symbol
_atom_type_description
_atom_type_scat_dispersion_real
_atom_type_scat_dispersion_imag
_atom_type_scat_source
C C 0.0033 0.0016 'International Tables Vol C Tables 4.2.6.8 and 6.1.1.4'
H H 0.0000 0.0000 'International Tables Vol C Tables 4.2.6.8 and 6.1.1.4'
N N 0.0061 0.0033 'International Tables Vol C Tables 4.2.6.8 and 6.1.1.4'
O O 0.0106 0.0060 'International Tables Vol C Tables 4.2.6.8 and 6.1.1.4'
Cl Cl 0.1484 0.1585 'International Tables Vol C Tables 4.2.6.8 and 6.1.1.4'

loop_
_geom_angle_atom_site_label_1
_geom_angle_atom_site_label_2
_geom_angle_atom_site_label_3
_geom_angle
_geom_angle_site_symmetry_1
_geom_angle_site_symmetry_3
_geom_angle_publ_flag
C17 O3 H3C 108(3) . . ?
C1 N5 N6 117.6(4) . . ?
C1 N5 H5D 118(3) . . ?
N6 N5 H5D 123(3) . . ?
C1 N3 N4 118.2(4) . . ?
C1 N3 H3D 120(3) . . ?
N4 N3 H3D 119(3) . . ?
C18 N6 N5 114.5(4) . . ?
C1 N1 N2 114.8(3) . . ?
C1 N1 H1 122.6 . . ?
N2 N1 H1 122.6 . . ?
C25 O5 H5C 117(4) . . ?
C10 N4 N3 115.7(4) . . ?
C13 C14 C15 119.0(4) . . ?
C13 C14 C17 122.4(4) . . ?
C15 C14 C17 118.6(4) . . ?
C23 C22 C21 118.7(4) . . ?
C23 C22 C25 121.4(4) . . ?
C21 C22 C25 119.9(4) . . ?
N3 C1 N1 119.2(4) . . ?
N3 C1 N5 119.8(4) . . ?
N1 C1 N5 121.0(4) . . ?
C12 C11 C16 118.8(4) . . ?
C12 C11 C10 119.7(4) . . ?
C16 C11 C10 121.4(4) . . ?
C2 N2 N1 117.8(4) . . ?
C9 O2 H2C 108(4) . . ?
N6 C18 C19 120.7(4) . . ?
N6 C18 H18 123(2) . . ?
C19 C18 H18 116(2) . . ?
O4 C17 O3 123.3(4) . . ?
O4 C17 C14 123.6(4) . . ?
O3 C17 C14 113.0(4) . . ?
N2 C2 C3 119.5(4) . . ?
N2 C2 H2 128(3) . . ?
C3 C2 H2 113(3) . . ?
C8 C3 C4 119.2(4) . . ?
C8 C3 C2 119.4(4) . . ?
C4 C3 C2 121.5(4) . . ?
N4 C10 C11 120.9(4) . . ?
N4 C10 H10 123(2) . . ?
C11 C10 H10 116(2) . . ?
C5 C4 C3 120.2(4) . . ?
C5 C4 H4 118(2) . . ?
C3 C4 H4 122(2) . . ?
C7 C8 C3 121.1(4) . . ?
C7 C8 H8 119(3) . . ?
C3 C8 H8 120(3) . . ?
C13 C12 C11 120.9(5) . . ?
C13 C12 H12 118(3) . . ?
C11 C12 H12 121(3) . . ?
C15 C16 C11 120.4(4) . . ?
C15 C16 H16 119.8 . . ?
C11 C16 H16 119.8 . . ?
C24 C19 C20 119.2(4) . . ?
C24 C19 C18 118.8(4) . . ?
C20 C19 C18 122.0(4) . . ?
C12 C13 C14 120.3(4) . . ?
C12 C13 H13 121(3) . . ?
C14 C13 H13 118(3) . . ?
C16 C15 C14 120.5(4) . . ?
C16 C15 H15 119.7 . . ?
C14 C15 H15 119.7 . . ?
C7 C6 C5 118.5(4) . . ?
C7 C6 C9 122.4(4) . . ?
C5 C6 C9 119.1(4) . . ?
C20 C21 C22 121.1(5) . . ?
C20 C21 H21 121(3) . . ?
C22 C21 H21 118(3) . . ?
C22 C23 C24 120.5(5) . . ?
C22 C23 H23 118(3) . . ?
C24 C23 H23 121(3) . . ?
O6 C25 O5 123.7(4) . . ?
O6 C25 C22 124.2(5) . . ?
O5 C25 C22 112.1(4) . . ?
C19 C24 C23 120.0(4) . . ?
C19 C24 H24 119(2) . . ?
C23 C24 H24 121(2) . . ?
O1 C9 O2 124.4(5) . . ?
O1 C9 C6 123.1(4) . . ?
O2 C9 C6 112.5(4) . . ?
C21 C20 C19 120.4(5) . . ?
C21 C20 H20 121(3) . . ?
C19 C20 H20 118(3) . . ?
C4 C5 C6 120.6(4) . . ?
C4 C5 H5 120(2) . . ?
C6 C5 H5 119(2) . . ?
C8 C7 C6 120.4(5) . . ?
C8 C7 H7 120(3) . . ?
C6 C7 H7 119(3) . . ?
O9 C34 N8 124.3(5) . . ?
O9 C34 H34 118(3) . . ?
N8 C34 H34 117(3) . . ?
C34 N8 C33 120.9(5) . . ?
C34 N8 C32 121.4(5) . . ?
C33 N8 C32 117.6(5) . . ?
N8 C33 H33A 108(3) . . ?
N8 C33 H33B 105(3) . . ?
H33A C33 H33B 105(4) . . ?
N8 C33 H33C 111(3) . . ?
H33A C33 H33C 112(4) . . ?
H33B C33 H33C 115(4) . . ?
N8 C32 H32C 107(3) . . ?
N8 C32 H32B 108(4) . . ?
H32C C32 H32B 114(5) . . ?
N8 C32 H32A 114(3) . . ?
H32C C32 H32A 107(4) . . ?
H32B C32 H32A 107(5) . . ?
C28 N7 C26 119.9(4) . . ?
C28 N7 C27 121.2(4) . . ?
C26 N7 C27 118.6(4) . . ?
O7 C28 N7 125.9(5) . . ?
O7 C28 H28 123(3) . . ?
N7 C28 H28 111(3) . . ?
N7 C26 H26A 108(3) . . ?
N7 C26 H26C 112(3) . . ?
H26A C26 H26C 110(4) . . ?
N7 C26 H26B 114(3) . . ?
H26A C26 H26B 105(4) . . ?
H26C C26 H26B 108(4) . . ?
N7 C27 H27B 109(3) . . ?
N7 C27 H27A 108(2) . . ?
H27B C27 H27A 116(4) . . ?
N7 C27 H27C 110(3) . . ?
H27B C27 H27C 105(4) . . ?
H27A C27 H27C 109(4) . . ?
C31 N9 C29 121.2(5) . . ?
C31 N9 C30 120.3(4) . . ?
C29 N9 C30 118.6(5) . . ?
O8 C31 N9 125.5(5) . . ?
O8 C31 H31 121(3) . . ?
N9 C31 H31 113(3) . . ?
N9 C30 H30C 107(3) . . ?
N9 C30 H30B 108(3) . . ?
H30C C30 H30B 111(4) . . ?
N9 C30 H30A 111(3) . . ?
H30C C30 H30A 108(4) . . ?
H30B C30 H30A 111(4) . . ?
N9 C29 H29A 107(3) . . ?
N9 C29 H29B 108(3) . . ?
H29A C29 H29B 107(4) . . ?
N9 C29 H29C 107(3) . . ?
H29A C29 H29C 121(4) . . ?
H29B C29 H29C 106(4) . . ?

loop_
_geom_bond_atom_site_label_1
_geom_bond_atom_site_label_2
_geom_bond_distance
_geom_bond_site_symmetry_2
_geom_bond_publ_flag
O3 C17 1.319(5) . ?
O3 H3C 0.84(5) . ?
N5 C1 1.339(5) . ?
N5 N6 1.386(5) . ?
N5 H5D 0.91(4) . ?
N3 C1 1.329(5) . ?
N3 N4 1.378(5) . ?
N3 H3D 0.90(5) . ?
N6 C18 1.281(5) . ?
O4 C17 1.212(5) . ?
N1 C1 1.334(5) . ?
N1 N2 1.380(4) . ?
N1 H1 0.8800 . ?
O1 C9 1.202(5) . ?
O6 C25 1.196(5) . ?
O5 C25 1.326(6) . ?
O5 H5C 0.88(5) . ?
N4 C10 1.279(5) . ?
C14 C13 1.389(6) . ?
C14 C15 1.397(6) . ?
C14 C17 1.487(6) . ?
C22 C23 1.387(6) . ?
C22 C21 1.387(6) . ?
C22 C25 1.497(6) . ?
C11 C12 1.390(6) . ?
C11 C16 1.393(6) . ?
C11 C10 1.454(6) . ?
N2 C2 1.275(5) . ?
O2 C9 1.327(6) . ?
O2 H2C 0.79(6) . ?
C18 C19 1.461(6) . ?
C18 H18 1.03(4) . ?
C2 C3 1.467(6) . ?
C2 H2 0.91(4) . ?
C3 C8 1.382(6) . ?
C3 C4 1.389(6) . ?
C10 H10 0.98(4) . ?
C4 C5 1.389(6) . ?
C4 H4 0.99(4) . ?
C8 C7 1.381(6) . ?
C8 H8 1.01(4) . ?
C12 C13 1.381(6) . ?
C12 H12 0.91(4) . ?
C16 C15 1.384(6) . ?
C16 H16 0.9500 . ?
C19 C24 1.387(6) . ?
C19 C20 1.391(6) . ?
C13 H13 0.92(4) . ?
C15 H15 0.9500 . ?
C6 C7 1.394(6) . ?
C6 C5 1.399(6) . ?
C6 C9 1.491(6) . ?
C21 C20 1.371(6) . ?
C21 H21 0.90(4) . ?
C23 C24 1.394(6) . ?
C23 H23 0.90(5) . ?
C24 H24 0.98(4) . ?
C20 H20 0.95(4) . ?
C5 H5 1.01(4) . ?
C7 H7 0.96(4) . ?
O9 C34 1.242(6) . ?
C34 N8 1.313(6) . ?
C34 H34 0.98(4) . ?
N8 C33 1.445(6) . ?
N8 C32 1.462(7) . ?
C33 H33A 0.89(5) . ?
C33 H33B 1.11(6) . ?
C33 H33C 1.06(6) . ?
C32 H32C 0.98(4) . ?
C32 H32B 0.91(6) . ?
C32 H32A 1.02(6) . ?
N7 C28 1.335(6) . ?
N7 C26 1.443(6) . ?
N7 C27 1.466(6) . ?
O7 C28 1.220(6) . ?
C28 H28 0.92(4) . ?
C26 H26A 1.00(5) . ?
C26 H26C 0.93(5) . ?
C26 H26B 1.01(5) . ?
C27 H27B 0.95(5) . ?
C27 H27A 1.08(4) . ?
C27 H27C 0.99(5) . ?
N9 C31 1.335(6) . ?
N9 C29 1.451(6) . ?
N9 C30 1.457(6) . ?
O8 C31 1.221(5) . ?
C31 H31 0.98(5) . ?
C30 H30C 0.98(5) . ?
C30 H30B 0.97(4) . ?
C30 H30A 0.97(5) . ?
C29 H29A 0.96(4) . ?
C29 H29B 0.97(6) . ?
C29 H29C 1.01(5) . ?
